data_2220444
loop_
_publ_author_name
'Kavitha, T.'
'Ponnuswamy, S.'
'Jamesh, M.'
'Umamaheshwari, J.'
'Ponnuswamy, M. N.'

_publ_section_title
;
 1-Dichloroacetyl-3,3-dimethyl-2,6-diphenylpiperidin-4-one
;
_journal_coeditor_code CI2724
_journal_issue 1
_journal_name_full 'Acta Crystallographica Section E'
_journal_page_first o10
_journal_paper_doi 10.1107/S1600536808040051
_journal_volume 65
_journal_year 2009
_chemical_formula_iupac 'C21 H21 Cl2 N O2'
_chemical_formula_moiety 'C21 H21 Cl2 N O2'
_chemical_formula_sum 'C21 H21 Cl2 N O2'
_chemical_formula_weight 390.29
_chemical_name_systematic
;
1-Dichloroacetyl-3,3-dimethyl-2,6-diphenylpiperidin-4-one
;
_space_group_IT_number 2
_symmetry_cell_setting triclinic
_symmetry_space_group_name_Hall '-P 1'
_symmetry_space_group_name_H-M 'P -1'
_atom_sites_solution_hydrogens geom
_atom_sites_solution_primary direct
_atom_sites_solution_secondary difmap
_audit_creation_method SHELXL-97
_cell_angle_alpha 63.8790(10)
_cell_angle_beta 85.343(2)
_cell_angle_gamma 79.0290(10)
_cell_formula_units_Z 2
_cell_length_a 9.1084(2)
_cell_length_b 10.8992(3)
_cell_length_c 10.9918(3)
_cell_measurement_reflns_used 7709
_cell_measurement_temperature 293(2)
_cell_measurement_theta_max 33.98
_cell_measurement_theta_min 2.06
_cell_volume 961.84(4)
_computing_cell_refinement 'SAINT (Bruker, 2004)'
_computing_data_collection 'APEX2 (Bruker, 2004)'
_computing_data_reduction 'SAINT (Bruker, 2004)'
_computing_molecular_graphics 'PLATON (Spek, 2003)'
_computing_publication_material 'SHELXL97 (Sheldrick, 2008)'
_computing_structure_refinement 'SHELXL97 (Sheldrick, 2008)'
_computing_structure_solution 'SHELXS97 (Sheldrick, 2008)'
_diffrn_ambient_temperature 293(2)
_diffrn_measured_fraction_theta_full 1.000
_diffrn_measured_fraction_theta_max 0.983
_diffrn_measurement_device_type 'Bruker Kappa APEXII area-detector'
_diffrn_measurement_method '\w and \f'
_diffrn_radiation_monochromator graphite
_diffrn_radiation_source 'fine-focus sealed tube'
_diffrn_radiation_type MoK\a
_diffrn_radiation_wavelength 0.71073
_diffrn_reflns_av_R_equivalents 0.0214
_diffrn_reflns_av_sigmaI/netI 0.0209
_diffrn_reflns_limit_h_max 14
_diffrn_reflns_limit_h_min -14
_diffrn_reflns_limit_k_max 17
_diffrn_reflns_limit_k_min -16
_diffrn_reflns_limit_l_max 15
_diffrn_reflns_limit_l_min -17
_diffrn_reflns_number 26977
_diffrn_reflns_theta_full 25.00
_diffrn_reflns_theta_max 33.98
_diffrn_reflns_theta_min 2.06
_diffrn_standards_number 0
_exptl_absorpt_coefficient_mu 0.352
_exptl_absorpt_correction_T_max 0.9328
_exptl_absorpt_correction_T_min 0.9016
_exptl_absorpt_correction_type multi-scan
_exptl_absorpt_process_details '(SADABS; Sheldrick, 2001)'
_exptl_crystal_colour colourless
_exptl_crystal_density_diffrn 1.348
_exptl_crystal_density_method 'not measured'
_exptl_crystal_description Block
_exptl_crystal_F_000 408
_exptl_crystal_size_max 0.30
_exptl_crystal_size_mid 0.26
_exptl_crystal_size_min 0.20
_refine_diff_density_max 0.800
_refine_diff_density_min -0.729
_refine_ls_extinction_method none
_refine_ls_goodness_of_fit_ref 1.035
_refine_ls_hydrogen_treatment constr
_refine_ls_matrix_type full
_refine_ls_number_parameters 235
_refine_ls_number_reflns 7709
_refine_ls_number_restraints 0
_refine_ls_restrained_S_all 1.035
_refine_ls_R_factor_all 0.0793
_refine_ls_R_factor_gt 0.0568
_refine_ls_shift/su_max 0.001
_refine_ls_shift/su_mean 0.000
_refine_ls_structure_factor_coef Fsqd
_refine_ls_weighting_details 'calc w=1/[\s^2^(Fo^2^)+(0.0854P)^2^+0.3205P] where P=(Fo^2^+2Fc^2^)/3'
_refine_ls_weighting_scheme calc
_refine_ls_wR_factor_gt 0.1594
_refine_ls_wR_factor_ref 0.1801
_reflns_number_gt 5516
_reflns_number_total 7709
_reflns_threshold_expression I>2\s(I)
_cod_data_source_file ci2724.cif
_cod_data_source_block I
_cod_depositor_comments
;
The following automatic conversions were performed:
'_symmetry_cell_setting' value 'Triclinic' changed to 'triclinic'
according to '/home/saulius/struct/CIF-dictionaries/cif_core.dic'
dictionary named 'cif_core.dic' version 2.4.1 from 2010-06-29.

Automatic conversion script
Id: cif_fix_enum 1527 2010-12-29 10:47:43Z saulius 

The following automatic conversions were performed:

'_symmetry_cell_setting' value 'Triclinic' changed to 'triclinic'
according to /home/saulius/struct/CIF-dictionaries/cif_core.dic
dictionary named 'cif_core.dic' version 2.4.1 from 2010-06-29.

Automatic conversion script
Id: cif_fix_values 1715 2011-07-08 13:25:40Z adriana 
;
_cod_database_code 2220444
_cod_database_fobs_code 2220444

loop_
_symmetry_equiv_pos_as_xyz
'x, y, z'
'-x, -y, -z'

loop_
_atom_site_type_symbol
_atom_site_label
_atom_site_fract_x
_atom_site_fract_y
_atom_site_fract_z
_atom_site_U_iso_or_equiv
_atom_site_adp_type
_atom_site_calc_flag
_atom_site_refinement_flags
_atom_site_occupancy
_atom_site_disorder_assembly
_atom_site_disorder_group
C C2 0.16315(15) 0.26040(13) 0.64530(13) 0.0320(2) Uani d . 1 . .
H H2 0.1059 0.3371 0.5691 0.038 Uiso calc R 1 . .
C C3 0.07185(16) 0.14160(15) 0.69561(15) 0.0363(3) Uani d . 1 . .
C C4 0.12824(17) 0.02567(15) 0.83179(16) 0.0394(3) Uani d . 1 . .
C C5 0.22508(18) 0.06135(14) 0.91179(15) 0.0392(3) Uani d . 1 . .
H H5A 0.3283 0.0437 0.8854 0.047 Uiso calc R 1 . .
H H5B 0.2169 -0.0007 1.0070 0.047 Uiso calc R 1 . .
C C6 0.18871(15) 0.21096(13) 0.89554(13) 0.0315(2) Uani d . 1 . .
H H6 0.0976 0.2204 0.9469 0.038 Uiso calc R 1 . .
C C7 0.11626(15) 0.44855(13) 0.71233(13) 0.0330(2) Uani d . 1 . .
C C8 0.06652(16) 0.49415(14) 0.82515(15) 0.0369(3) Uani d . 1 . .
H H8 0.1194 0.4282 0.9094 0.044 Uiso calc R 1 . .
C C9 0.32045(16) 0.23856(15) 0.59084(14) 0.0362(3) Uani d . 1 . .
C C10 0.4137(2) 0.11132(19) 0.62714(19) 0.0521(4) Uani d . 1 . .
H H10 0.3796 0.0306 0.6872 0.062 Uiso calc R 1 . .
C C11 0.5572(2) 0.1029(3) 0.5750(2) 0.0641(5) Uani d . 1 . .
H H11 0.6186 0.0167 0.6012 0.077 Uiso calc R 1 . .
C C12 0.6095(2) 0.2197(3) 0.4854(2) 0.0646(5) Uani d . 1 . .
H H12 0.7062 0.2136 0.4516 0.078 Uiso calc R 1 . .
C C13 0.5178(3) 0.3460(3) 0.4460(2) 0.0683(6) Uani d . 1 . .
H H13 0.5521 0.4258 0.3842 0.082 Uiso calc R 1 . .
C C14 0.3742(2) 0.35549(19) 0.49753(19) 0.0522(4) Uani d . 1 . .
H H14 0.3129 0.4419 0.4690 0.063 Uiso calc R 1 . .
C C15 0.0667(2) 0.0880(2) 0.5892(2) 0.0554(4) Uani d . 1 . .
H H15A 0.0305 0.1640 0.5050 0.083 Uiso calc R 1 . .
H H15B 0.0010 0.0210 0.6192 0.083 Uiso calc R 1 . .
H H15C 0.1654 0.0452 0.5765 0.083 Uiso calc R 1 . .
C C16 -0.09026(17) 0.19822(18) 0.72274(18) 0.0458(3) Uani d . 1 . .
H H16A -0.1334 0.2725 0.6403 0.069 Uiso calc R 1 . .
H H16B -0.0895 0.2320 0.7899 0.069 Uiso calc R 1 . .
H H16C -0.1485 0.1252 0.7549 0.069 Uiso calc R 1 . .
C C17 0.31594(16) 0.23865(14) 0.95568(15) 0.0377(3) Uani d . 1 . .
C C18 0.4438(2) 0.2760(2) 0.8816(2) 0.0564(4) Uani d . 1 . .
H H18 0.4525 0.2854 0.7932 0.068 Uiso calc R 1 . .
C C19 0.5588(3) 0.2993(3) 0.9398(3) 0.0812(8) Uani d . 1 . .
H H19 0.6448 0.3239 0.8903 0.097 Uiso calc R 1 . .
C C20 0.5464(3) 0.2865(3) 1.0703(3) 0.0855(9) Uani d . 1 . .
H H20 0.6232 0.3041 1.1080 0.103 Uiso calc R 1 . .
C C21 0.4221(3) 0.2479(3) 1.1444(3) 0.0749(7) Uani d . 1 . .
H H21 0.4148 0.2384 1.2329 0.090 Uiso calc R 1 . .
C C22 0.3049(2) 0.22256(19) 1.08834(19) 0.0523(4) Uani d . 1 . .
H H22 0.2206 0.1952 1.1396 0.063 Uiso calc R 1 . .
Cl Cl1 0.09918(6) 0.66177(5) 0.78274(6) 0.06072(15) Uani d . 1 . .
Cl Cl2 -0.12724(6) 0.49086(7) 0.84645(7) 0.07096(18) Uani d . 1 . .
N N1 0.16105(12) 0.31050(11) 0.75154(11) 0.0301(2) Uani d . 1 . .
O O1 0.09414(17) -0.08818(13) 0.87624(15) 0.0596(4) Uani d . 1 . .
O O2 0.10590(15) 0.53523(11) 0.59509(11) 0.0479(3) Uani d . 1 . .

loop_
_atom_site_aniso_label
_atom_site_aniso_U_11
_atom_site_aniso_U_22
_atom_site_aniso_U_33
_atom_site_aniso_U_12
_atom_site_aniso_U_13
_atom_site_aniso_U_23
C2 0.0360(6) 0.0327(5) 0.0303(5) -0.0091(5) 0.0005(4) -0.0151(5)
C3 0.0389(7) 0.0372(6) 0.0392(6) -0.0133(5) 0.0001(5) -0.0198(5)
C4 0.0407(7) 0.0324(6) 0.0470(7) -0.0117(5) 0.0009(6) -0.0170(5)
C5 0.0463(7) 0.0291(6) 0.0386(7) -0.0096(5) -0.0051(6) -0.0094(5)
C6 0.0327(6) 0.0314(5) 0.0299(5) -0.0085(4) -0.0015(4) -0.0113(4)
C7 0.0356(6) 0.0300(5) 0.0337(6) -0.0068(5) -0.0007(5) -0.0134(5)
C8 0.0397(7) 0.0334(6) 0.0399(7) -0.0043(5) -0.0015(5) -0.0186(5)
C9 0.0390(7) 0.0403(6) 0.0343(6) -0.0114(5) 0.0046(5) -0.0196(5)
C10 0.0480(9) 0.0468(8) 0.0557(9) -0.0050(7) 0.0120(7) -0.0203(7)
C11 0.0477(10) 0.0720(13) 0.0679(12) 0.0016(9) 0.0097(9) -0.0323(10)
C12 0.0434(9) 0.0902(16) 0.0660(12) -0.0188(10) 0.0178(8) -0.0393(11)
C13 0.0647(12) 0.0741(13) 0.0692(13) -0.0349(11) 0.0304(10) -0.0298(11)
C14 0.0571(10) 0.0460(8) 0.0521(9) -0.0181(7) 0.0171(8) -0.0193(7)
C15 0.0692(12) 0.0611(10) 0.0551(10) -0.0264(9) 0.0026(8) -0.0368(9)
C16 0.0356(7) 0.0511(8) 0.0496(8) -0.0138(6) -0.0013(6) -0.0183(7)
C17 0.0371(6) 0.0323(6) 0.0439(7) -0.0035(5) -0.0108(5) -0.0158(5)
C18 0.0418(8) 0.0620(11) 0.0710(12) -0.0179(7) -0.0038(8) -0.0296(9)
C19 0.0471(11) 0.0829(16) 0.128(2) -0.0202(10) -0.0174(12) -0.0520(16)
C20 0.0652(14) 0.0734(14) 0.136(2) 0.0039(11) -0.0552(16) -0.0588(16)
C21 0.0874(16) 0.0676(12) 0.0810(14) 0.0157(11) -0.0504(13) -0.0454(11)
C22 0.0588(10) 0.0522(9) 0.0486(9) 0.0007(7) -0.0185(7) -0.0254(7)
Cl1 0.0769(3) 0.0499(2) 0.0729(3) -0.0258(2) 0.0075(2) -0.0378(2)
Cl2 0.0479(3) 0.0867(4) 0.1055(5) -0.0242(2) 0.0255(3) -0.0656(4)
N1 0.0339(5) 0.0282(4) 0.0290(5) -0.0072(4) -0.0003(4) -0.0124(4)
O1 0.0717(9) 0.0355(5) 0.0709(8) -0.0231(6) -0.0097(7) -0.0151(6)
O2 0.0706(8) 0.0324(5) 0.0350(5) -0.0071(5) -0.0009(5) -0.0102(4)

loop_
_atom_type_symbol
_atom_type_description
_atom_type_scat_dispersion_real
_atom_type_scat_dispersion_imag
_atom_type_scat_source
C C 0.0033 0.0016 'International Tables Vol C Tables 4.2.6.8 and 6.1.1.4'
H H 0.0000 0.0000 'International Tables Vol C Tables 4.2.6.8 and 6.1.1.4'
Cl Cl 0.1484 0.1585 'International Tables Vol C Tables 4.2.6.8 and 6.1.1.4'
N N 0.0061 0.0033 'International Tables Vol C Tables 4.2.6.8 and 6.1.1.4'
O O 0.0106 0.0060 'International Tables Vol C Tables 4.2.6.8 and 6.1.1.4'

loop_
_geom_angle_atom_site_label_1
_geom_angle_atom_site_label_2
_geom_angle_atom_site_label_3
_geom_angle_site_symmetry_1
_geom_angle_site_symmetry_3
_geom_angle
_geom_angle_publ_flag
N1 C2 C9 . . 111.62(11) ?
N1 C2 C3 . . 108.79(10) ?
C9 C2 C3 . . 119.05(12) ?
N1 C2 H2 . . 105.4 ?
C9 C2 H2 . . 105.4 ?
C3 C2 H2 . . 105.4 ?
C4 C3 C15 . . 112.03(13) ?
C4 C3 C2 . . 111.80(11) ?
C15 C3 C2 . . 111.26(13) ?
C4 C3 C16 . . 104.84(12) ?
C15 C3 C16 . . 108.17(14) ?
C2 C3 C16 . . 108.41(12) ?
O1 C4 C5 . . 121.20(14) ?
O1 C4 C3 . . 122.41(14) ?
C5 C4 C3 . . 116.35(11) ?
C4 C5 C6 . . 115.68(12) ?
C4 C5 H5A . . 108.4 ?
C6 C5 H5A . . 108.4 ?
C4 C5 H5B . . 108.4 ?
C6 C5 H5B . . 108.4 ?
H5A C5 H5B . . 107.4 ?
N1 C6 C17 . . 112.02(11) ?
N1 C6 C5 . . 110.99(11) ?
C17 C6 C5 . . 108.73(11) ?
N1 C6 H6 . . 108.3 ?
C17 C6 H6 . . 108.3 ?
C5 C6 H6 . . 108.3 ?
O2 C7 N1 . . 124.28(13) ?
O2 C7 C8 . . 119.02(12) ?
N1 C7 C8 . . 116.59(11) ?
C7 C8 Cl1 . . 111.99(10) ?
C7 C8 Cl2 . . 106.14(10) ?
Cl1 C8 Cl2 . . 109.75(8) ?
C7 C8 H8 . . 109.6 ?
Cl1 C8 H8 . . 109.6 ?
Cl2 C8 H8 . . 109.6 ?
C14 C9 C10 . . 117.55(15) ?
C14 C9 C2 . . 117.21(14) ?
C10 C9 C2 . . 125.24(13) ?
C9 C10 C11 . . 120.81(18) ?
C9 C10 H10 . . 119.6 ?
C11 C10 H10 . . 119.6 ?
C12 C11 C10 . . 120.7(2) ?
C12 C11 H11 . . 119.6 ?
C10 C11 H11 . . 119.6 ?
C11 C12 C13 . . 119.27(18) ?
C11 C12 H12 . . 120.4 ?
C13 C12 H12 . . 120.4 ?
C12 C13 C14 . . 120.42(19) ?
C12 C13 H13 . . 119.8 ?
C14 C13 H13 . . 119.8 ?
C9 C14 C13 . . 121.16(18) ?
C9 C14 H14 . . 119.4 ?
C13 C14 H14 . . 119.4 ?
C3 C15 H15A . . 109.5 ?
C3 C15 H15B . . 109.5 ?
H15A C15 H15B . . 109.5 ?
C3 C15 H15C . . 109.5 ?
H15A C15 H15C . . 109.5 ?
H15B C15 H15C . . 109.5 ?
C3 C16 H16A . . 109.5 ?
C3 C16 H16B . . 109.5 ?
H16A C16 H16B . . 109.5 ?
C3 C16 H16C . . 109.5 ?
H16A C16 H16C . . 109.5 ?
H16B C16 H16C . . 109.5 ?
C18 C17 C22 . . 119.73(16) ?
C18 C17 C6 . . 121.13(14) ?
C22 C17 C6 . . 119.12(15) ?
C17 C18 C19 . . 119.8(2) ?
C17 C18 H18 . . 120.1 ?
C19 C18 H18 . . 120.1 ?
C20 C19 C18 . . 120.5(3) ?
C20 C19 H19 . . 119.8 ?
C18 C19 H19 . . 119.8 ?
C21 C20 C19 . . 120.06(19) ?
C21 C20 H20 . . 120.0 ?
C19 C20 H20 . . 120.0 ?
C20 C21 C22 . . 120.6(2) ?
C20 C21 H21 . . 119.7 ?
C22 C21 H21 . . 119.7 ?
C17 C22 C21 . . 119.4(2) ?
C17 C22 H22 . . 120.3 ?
C21 C22 H22 . . 120.3 ?
C7 N1 C6 . . 122.10(11) ?
C7 N1 C2 . . 116.79(10) ?
C6 N1 C2 . . 120.69(10) ?

loop_
_geom_bond_atom_site_label_1
_geom_bond_atom_site_label_2
_geom_bond_site_symmetry_2
_geom_bond_distance
_geom_bond_publ_flag
C2 N1 . 1.4886(17) ?
C2 C9 . 1.525(2) ?
C2 C3 . 1.5424(19) ?
C2 H2 . 0.98 ?
C3 C4 . 1.521(2) ?
C3 C15 . 1.528(2) ?
C3 C16 . 1.547(2) ?
C4 O1 . 1.2096(18) ?
C4 C5 . 1.503(2) ?
C5 C6 . 1.5324(19) ?
C5 H5A . 0.97 ?
C5 H5B . 0.97 ?
C6 N1 . 1.4814(16) ?
C6 C17 . 1.5179(18) ?
C6 H6 . 0.98 ?
C7 O2 . 1.2149(17) ?
C7 N1 . 1.3564(16) ?
C7 C8 . 1.535(2) ?
C8 Cl1 . 1.7544(15) ?
C8 Cl2 . 1.7664(16) ?
C8 H8 . 0.98 ?
C9 C14 . 1.386(2) ?
C9 C10 . 1.387(2) ?
C10 C11 . 1.388(3) ?
C10 H10 . 0.93 ?
C11 C12 . 1.367(3) ?
C11 H11 . 0.93 ?
C12 C13 . 1.369(3) ?
C12 H12 . 0.93 ?
C13 C14 . 1.387(3) ?
C13 H13 . 0.93 ?
C14 H14 . 0.93 ?
C15 H15A . 0.96 ?
C15 H15B . 0.96 ?
C15 H15C . 0.96 ?
C16 H16A . 0.96 ?
C16 H16B . 0.96 ?
C16 H16C . 0.96 ?
C17 C18 . 1.385(3) ?
C17 C22 . 1.387(2) ?
C18 C19 . 1.387(3) ?
C18 H18 . 0.93 ?
C19 C20 . 1.375(4) ?
C19 H19 . 0.93 ?
C20 C21 . 1.361(4) ?
C20 H20 . 0.93 ?
C21 C22 . 1.401(3) ?
C21 H21 . 0.93 ?
C22 H22 . 0.93 ?

loop_
_geom_hbond_atom_site_label_D
_geom_hbond_atom_site_label_H
_geom_hbond_atom_site_label_A
_geom_hbond_site_symmetry_A
_geom_hbond_distance_DH
_geom_hbond_distance_HA
_geom_hbond_distance_DA
_geom_hbond_angle_DHA
C14 H14 O2 . 0.93 2.57 3.250(2) 130
C2 H2 O2 2_566 0.98 2.50 3.4264(18) 158
C16 H16A O2 2_566 0.96 2.54 3.413(2) 151

loop_
_geom_torsion_atom_site_label_1
_geom_torsion_atom_site_label_2
_geom_torsion_atom_site_label_3
_geom_torsion_atom_site_label_4
_geom_torsion_site_symmetry_1
_geom_torsion_site_symmetry_2
_geom_torsion_site_symmetry_3
_geom_torsion_site_symmetry_4
_geom_torsion
_geom_torsion_publ_flag
N1 C2 C3 C4 . . . . -55.28(15) ?
C9 C2 C3 C4 . . . . 74.08(15) ?
N1 C2 C3 C15 . . . . 178.63(13) ?
C9 C2 C3 C15 . . . . -52.01(18) ?
N1 C2 C3 C16 . . . . 59.80(14) ?
C9 C2 C3 C16 . . . . -170.84(12) ?
C15 C3 C4 O1 . . . . -38.8(2) ?
C2 C3 C4 O1 . . . . -164.51(16) ?
C16 C3 C4 O1 . . . . 78.24(19) ?
C15 C3 C4 C5 . . . . 143.33(15) ?
C2 C3 C4 C5 . . . . 17.66(18) ?
C16 C3 C4 C5 . . . . -99.59(15) ?
O1 C4 C5 C6 . . . . -144.98(16) ?
C3 C4 C5 C6 . . . . 32.88(19) ?
C4 C5 C6 N1 . . . . -43.61(17) ?
C4 C5 C6 C17 . . . . -167.26(13) ?
O2 C7 C8 Cl1 . . . . -33.06(17) ?
N1 C7 C8 Cl1 . . . . 150.79(10) ?
O2 C7 C8 Cl2 . . . . 86.69(15) ?
N1 C7 C8 Cl2 . . . . -89.46(13) ?
N1 C2 C9 C14 . . . . -78.53(17) ?
C3 C2 C9 C14 . . . . 153.41(15) ?
N1 C2 C9 C10 . . . . 101.51(17) ?
C3 C2 C9 C10 . . . . -26.6(2) ?
C14 C9 C10 C11 . . . . 2.2(3) ?
C2 C9 C10 C11 . . . . -177.88(17) ?
C9 C10 C11 C12 . . . . -0.7(3) ?
C10 C11 C12 C13 . . . . -0.8(4) ?
C11 C12 C13 C14 . . . . 0.8(4) ?
C10 C9 C14 C13 . . . . -2.2(3) ?
C2 C9 C14 C13 . . . . 177.88(18) ?
C12 C13 C14 C9 . . . . 0.7(3) ?
N1 C6 C17 C18 . . . . -39.86(19) ?
C5 C6 C17 C18 . . . . 83.18(17) ?
N1 C6 C17 C22 . . . . 141.83(14) ?
C5 C6 C17 C22 . . . . -95.13(16) ?
C22 C17 C18 C19 . . . . -1.1(3) ?
C6 C17 C18 C19 . . . . -179.38(18) ?
C17 C18 C19 C20 . . . . -0.4(4) ?
C18 C19 C20 C21 . . . . 1.3(4) ?
C19 C20 C21 C22 . . . . -0.7(4) ?
C18 C17 C22 C21 . . . . 1.6(3) ?
C6 C17 C22 C21 . . . . 179.98(15) ?
C20 C21 C22 C17 . . . . -0.7(3) ?
O2 C7 N1 C6 . . . . 172.74(13) ?
C8 C7 N1 C6 . . . . -11.34(18) ?
O2 C7 N1 C2 . . . . -14.7(2) ?
C8 C7 N1 C2 . . . . 161.25(11) ?
C17 C6 N1 C7 . . . . -63.04(16) ?
C5 C6 N1 C7 . . . . 175.21(12) ?
C17 C6 N1 C2 . . . . 124.65(13) ?
C5 C6 N1 C2 . . . . 2.90(16) ?
C9 C2 N1 C7 . . . . 99.87(13) ?
C3 C2 N1 C7 . . . . -126.77(12) ?
C9 C2 N1 C6 . . . . -87.43(14) ?
C3 C2 N1 C6 . . . . 45.93(15) ?
